data_4317414
loop_
_publ_author_name
'Chew Hee Ng'
'Chai Wei Lim'
'Siang Guan Teoh'
'Hoong-Kun Fun'
'Anwar Usman'
'Seik Weng Ng'

_publ_contact_author
;
     Assoc. Prof. Seik Weng Ng
     Institute of Postgraduate Studies
     University of Malaya
     50603 Kuala Lumpur
     Malaysia
;
_publ_contact_author_email h1nswen@umcsd.um.edu.my
_publ_contact_author_fax '03 7967 4606'
_publ_contact_author_phone '03 7967 4414'
_publ_section_title
;
 New Crown-Shaped Polyoxovanadium(V) Cluster Cation with a \m6-Sulfato
 Anion and Zwitterionic \m-(\b-Alanine): Crystal Structure of
 [V6O12(OH)3(O2CCH2CH2NH3)3(SO4)][Na][SO4].13H2O
;
_journal_name_full 'Inorganic Chemistry'
_journal_page_first 2
_journal_page_last 3
_journal_paper_doi 10.1021/ic015574z
_journal_volume 41
_journal_year 2002
_chemical_formula_sum 'C9 H50 N3 Na O42 S2 V6'
_chemical_formula_weight 1265.27
_chemical_name_systematic
;
 ?
;
_space_group_IT_number 14
_symmetry_cell_setting monoclinic
_symmetry_space_group_name_Hall '-P 2yn'
_symmetry_space_group_name_H-M 'P 1 21/n 1'
_atom_sites_solution_hydrogens geom
_atom_sites_solution_primary direct
_atom_sites_solution_secondary difmap
_audit_creation_method SHELXL-97
_cell_angle_alpha 90.00
_cell_angle_beta 97.011(1)
_cell_angle_gamma 90.00
_cell_formula_units_Z 4
_cell_length_a 9.5192(4)
_cell_length_b 20.1185(9)
_cell_length_c 22.6174(9)
_cell_measurement_reflns_used 8192
_cell_measurement_temperature 298(2)
_cell_measurement_theta_max 29.61
_cell_measurement_theta_min 1.36
_cell_volume 4299.1(3)
_computing_cell_refinement 'SAINT (Siemens, 1996)'
_computing_data_collection 'SMART (Siemens, 1996)'
_computing_data_reduction 'SAINT (Siemens, 1996)'
_computing_molecular_graphics 'ORTEP-II (Johnson, 1976)'
_computing_publication_material 'SHELXL-97 (Sheldrick, 1997a)'
_computing_structure_refinement 'SHELXL-97 (Sheldrick, 1997a)'
_computing_structure_solution 'SHELXS-97 (Sheldrick, 1997b)'
_diffrn_ambient_temperature 298(2)
_diffrn_measured_fraction_theta_full 0.896
_diffrn_measured_fraction_theta_max 0.896
_diffrn_measurement_device_type 'Siemens CCD area-detector diffractometer'
_diffrn_measurement_method '\w scan'
_diffrn_radiation_monochromator graphite
_diffrn_radiation_source 'fine-focus sealed tube'
_diffrn_radiation_type MoK\a
_diffrn_radiation_wavelength 0.71073
_diffrn_reflns_av_R_equivalents 0.1089
_diffrn_reflns_av_sigmaI/netI 0.1219
_diffrn_reflns_limit_h_max 12
_diffrn_reflns_limit_h_min -12
_diffrn_reflns_limit_k_max 27
_diffrn_reflns_limit_k_min -14
_diffrn_reflns_limit_l_max 30
_diffrn_reflns_limit_l_min -27
_diffrn_reflns_number 29940
_diffrn_reflns_theta_full 29.61
_diffrn_reflns_theta_max 29.61
_diffrn_reflns_theta_min 1.36
_diffrn_standards_decay_% <0.1
_exptl_absorpt_coefficient_mu 1.483
_exptl_absorpt_correction_T_max 0.8906
_exptl_absorpt_correction_T_min 0.5747
_exptl_absorpt_correction_type empirical
_exptl_absorpt_process_details 'SADABS (Sheldrick, 1996)'
_exptl_crystal_colour Purple
_exptl_crystal_density_diffrn 1.955
_exptl_crystal_density_method 'not measured'
_exptl_crystal_description Plate
_exptl_crystal_F_000 2568
_exptl_crystal_size_max 0.42
_exptl_crystal_size_mid 0.22
_exptl_crystal_size_min 0.08
_refine_diff_density_max 1.226
_refine_diff_density_min -1.177
_refine_diff_density_rms 0.219
_refine_ls_extinction_method none
_refine_ls_goodness_of_fit_ref 0.984
_refine_ls_hydrogen_treatment mixed
_refine_ls_matrix_type full
_refine_ls_number_parameters 565
_refine_ls_number_reflns 10843
_refine_ls_number_restraints 1
_refine_ls_restrained_S_all 0.984
_refine_ls_R_factor_all 0.0898
_refine_ls_R_factor_gt 0.0593
_refine_ls_shift/su_max <0.001
_refine_ls_shift/su_mean <0.001
_refine_ls_structure_factor_coef Fsqd
_refine_ls_weighting_details 'calc w=1/[\s^2^(Fo^2^)+(0.0721P)^2^] where P=(Fo^2^+2Fc^2^)/3'
_refine_ls_weighting_scheme calc
_refine_ls_wR_factor_gt 0.1518
_refine_ls_wR_factor_ref 0.1634
_reflns_number_gt 7324
_reflns_number_total 10843
_reflns_threshold_expression >2sigma(I)
_cod_data_source_file ic015574z_si.cif
_cod_data_source_block w30m
_cod_depositor_comments
;
The following automatic conversions were performed:

'_symmetry_cell_setting' value 'Monoclinic' changed to 'monoclinic'
according to the built-in table from CIF Core dictionary named
'cif_core.dic' version 2.4.1 from
2010-06-29.

'_exptl_absorpt_correction_type' value 'Empirical'
changed to 'empirical' according to the built-in table from CIF Core
dictionary named 'cif_core.dic' version 2.4.1 from 2010-06-29.

Automatic conversion script
Id: cif_fix_values 1646 2011-03-28 12:23:43Z adriana 
;
_cod_database_code 4317414

loop_
_symmetry_equiv_pos_as_xyz
'x, y, z'
'-x+1/2, y+1/2, -z+1/2'
'-x, -y, -z'
'x-1/2, -y-1/2, z-1/2'

loop_
_atom_site_label
_atom_site_type_symbol
_atom_site_fract_x
_atom_site_fract_y
_atom_site_fract_z
_atom_site_U_iso_or_equiv
_atom_site_adp_type
_atom_site_occupancy
_atom_site_symmetry_multiplicity
_atom_site_calc_flag
_atom_site_refinement_flags
_atom_site_disorder_assembly
_atom_site_disorder_group
V1 V 0.41734(7) 0.17674(4) 0.21815(3) 0.0156(2) Uani 1 1 d . . .
V2 V 0.62480(7) 0.12312(4) 0.34227(3) 0.0152(2) Uani 1 1 d . . .
V3 V 0.75056(7) 0.22594(4) 0.43598(3) 0.0139(2) Uani 1 1 d . . .
V4 V 0.68381(7) 0.38857(3) 0.41193(3) 0.0137(2) Uani 1 1 d . . .
V5 V 0.49044(7) 0.43374(4) 0.30085(3) 0.0137(2) Uani 1 1 d . . .
V6 V 0.35673(7) 0.32493(4) 0.19441(3) 0.0154(2) Uani 1 1 d . . .
S1 S 0.4345(1) 0.27135(5) 0.34869(5) 0.0139(2) Uani 1 1 d . . .
S2 S 0.8701(1) 0.25506(6) 0.22134(5) 0.0230(3) Uani 1 1 d . . .
Na1 Na 0.4925(3) 0.3741(1) 0.0538(1) 0.0484(6) Uani 1 1 d . . .
O1 O 0.3112(3) 0.2577(2) 0.3787(2) 0.032(1) Uani 1 1 d . . .
O2 O 0.4723(3) 0.2111(2) 0.3170(1) 0.018(1) Uani 1 1 d . . .
O3 O 0.5591(3) 0.2895(1) 0.3918(1) 0.018(1) Uani 1 1 d . . .
O4 O 0.4082(3) 0.3257(1) 0.3050(1) 0.019(1) Uani 1 1 d . . .
O5 O 0.7729(3) 0.2838(2) 0.2620(1) 0.021(1) Uani 1 1 d . . .
O6 O 1.0117(3) 0.2494(2) 0.2549(2) 0.034(1) Uani 1 1 d . . .
O7 O 0.8709(4) 0.2997(2) 0.1697(2) 0.046(1) Uani 1 1 d . . .
O8 O 0.8178(4) 0.1889(2) 0.2023(2) 0.040(1) Uani 1 1 d . . .
O9 O 0.3986(3) 0.1402(2) 0.1548(1) 0.027(1) Uani 1 1 d . . .
O10 O 0.7190(3) 0.0571(2) 0.3498(2) 0.030(1) Uani 1 1 d . . .
O11 O 0.8888(3) 0.1928(2) 0.4710(1) 0.025(1) Uani 1 1 d . . .
O12 O 0.7784(3) 0.4526(2) 0.4312(2) 0.026(1) Uani 1 1 d . . .
O13 O 0.5369(3) 0.5095(2) 0.2928(1) 0.024(1) Uani 1 1 d . . .
O14 O 0.3269(3) 0.3363(2) 0.1237(1) 0.027(1) Uani 1 1 d . . .
O15 O 0.1917(3) 0.3765(2) 0.2185(1) 0.022(1) Uani 1 1 d . . .
O16 O 0.2765(3) 0.4475(2) 0.2911(1) 0.019(1) Uani 1 1 d . . .
O17 O 0.6281(3) 0.3682(2) 0.4937(1) 0.020(1) Uani 1 1 d . . .
O18 O 0.6645(3) 0.2591(2) 0.5082(1) 0.021(1) Uani 1 1 d . . .
O19 O 0.4337(3) 0.0775(2) 0.3419(2) 0.023(1) Uani 1 1 d . . .
O20 O 0.2955(3) 0.1158(2) 0.2622(1) 0.023(1) Uani 1 1 d . . .
O21 O 0.4821(3) 0.4006(2) 0.2185(1) 0.019(1) Uani 1 1 d . . .
O22 O 0.8258(3) 0.3163(2) 0.4221(1) 0.019(1) Uani 1 1 d . . .
O23 O 0.5994(3) 0.1312(2) 0.2536(1) 0.018(1) Uani 1 1 d . . .
O24 O 0.2626(3) 0.2421(2) 0.2106(1) 0.017(1) Uani 1 1 d . . .
O25 O 0.5138(3) 0.2600(2) 0.1999(1) 0.018(1) Uani 1 1 d . . .
O26 O 0.6156(3) 0.1501(2) 0.4256(1) 0.019(1) Uani 1 1 d . . .
O27 O 0.7706(3) 0.1947(1) 0.3536(1) 0.015(1) Uani 1 1 d . . .
O28 O 0.4950(3) 0.4308(1) 0.3895(1) 0.016(1) Uani 1 1 d . . .
O29 O 0.6827(3) 0.3939(2) 0.3239(1) 0.015(1) Uani 1 1 d . . .
O1w1 O 0.456(2) 0.144(1) 0.0428(9) 0.195(5) Uani 0.50 1 d PD A 1
O1w2 O 0.586(1) 0.1808(6) 0.0045(5) 0.195(5) Uani 1 1 d D B 2
O1w3 O 0.760(2) 0.210(1) -0.0048(9) 0.195(5) Uani 0.50 1 d PD C 3
O2w O 0.0450(4) 0.3224(2) 0.3577(2) 0.038(1) Uani 1 1 d . . .
O3w O 0.6450(6) 0.4128(2) -0.0158(2) 0.061(1) Uani 1 1 d . . .
O4w O 0.3049(7) 0.4484(3) 0.0110(3) 0.082(2) Uani 1 1 d . . .
O5w O 0.6195(5) 0.2767(2) 0.0875(2) 0.061(1) Uani 1 1 d . . .
O6w O 0.6830(5) 0.4202(3) 0.1426(2) 0.073(2) Uani 1 1 d . . .
O7w O 0.8707(6) 0.3391(4) -0.0189(3) 0.095(2) Uani 1 1 d . . .
O8w O 0.049(1) 0.4750(6) 0.0624(4) 0.184(5) Uani 1 1 d . . .
O9w O 1.0301(6) 0.3484(3) 0.0879(2) 0.086(2) Uani 1 1 d . . .
O10w O 0.410(1) 0.0201(7) 0.0476(4) 0.214(6) Uani 1 1 d . . .
O11w O 0.7118(4) 0.1117(2) 0.1085(2) 0.036(1) Uani 1 1 d . . .
O12w O 0.7813(5) 0.0858(3) -0.0425(2) 0.076(2) Uani 1 1 d . . .
N1 N -0.1330(4) 0.5103(2) 0.3125(2) 0.026(1) Uani 1 1 d . . .
N2 N 0.4690(4) 0.4330(2) 0.5769(2) 0.025(1) Uani 1 1 d . . .
N3 N 0.0630(5) 0.1506(2) 0.3656(2) 0.040(1) Uani 1 1 d . . .
C1 C 0.1778(4) 0.4203(2) 0.2564(2) 0.017(1) Uani 1 1 d . . .
C2 C 0.0282(4) 0.4446(2) 0.2595(2) 0.020(1) Uani 1 1 d . . .
C3 C 0.0111(5) 0.4820(2) 0.3157(2) 0.025(1) Uani 1 1 d . . .
C4 C 0.6274(5) 0.3160(2) 0.5245(2) 0.017(1) Uani 1 1 d . . .
C5 C 0.5808(6) 0.3214(2) 0.5854(2) 0.027(1) Uani 1 1 d . . .
C6 C 0.5780(6) 0.3906(3) 0.6099(2) 0.033(1) Uani 1 1 d . . .
C7 C 0.3161(4) 0.0845(2) 0.3105(2) 0.018(1) Uani 1 1 d . . .
C8 C 0.1890(4) 0.0521(2) 0.3327(2) 0.023(1) Uani 1 1 d . . .
C9 C 0.0564(5) 0.0939(3) 0.3231(2) 0.033(1) Uani 1 1 d . . .
H25 H 0.6084 0.2668 0.1950 0.022 Uiso 1 1 calc R . .
H27 H 0.8318 0.2097 0.3274 0.018 Uiso 1 1 calc R . .
H29 H 0.7516 0.3815 0.3003 0.018 Uiso 1 1 calc R . .
H1a H -0.1420 0.5321 0.3461 0.038 Uiso 1 1 calc R . .
H1b H -0.1965 0.4777 0.3077 0.038 Uiso 1 1 calc R . .
H1c H -0.1473 0.5383 0.2819 0.038 Uiso 1 1 calc R . .
H2a H 0.4728 0.4735 0.5928 0.038 Uiso 1 1 calc R . .
H2b H 0.3839 0.4155 0.5790 0.038 Uiso 1 1 calc R . .
H2c H 0.4845 0.4355 0.5389 0.038 Uiso 1 1 calc R . .
H3a H -0.0161 0.1745 0.3587 0.060 Uiso 1 1 calc R . .
H3b H 0.1370 0.1761 0.3607 0.060 Uiso 1 1 calc R . .
H3c H 0.0719 0.1352 0.4027 0.060 Uiso 1 1 calc R . .
H2d H 0.0002 0.4733 0.2256 0.023 Uiso 1 1 calc R . .
H2e H -0.0352 0.4067 0.2565 0.023 Uiso 1 1 calc R . .
H3d H 0.0276 0.4522 0.3495 0.030 Uiso 1 1 calc R . .
H3e H 0.0805 0.5175 0.3212 0.030 Uiso 1 1 calc R . .
H5a H 0.4867 0.3025 0.5840 0.032 Uiso 1 1 calc R . .
H5b H 0.6438 0.2946 0.6128 0.032 Uiso 1 1 calc R . .
H6a H 0.5607 0.3884 0.6513 0.040 Uiso 1 1 calc R . .
H6b H 0.6700 0.4110 0.6088 0.040 Uiso 1 1 calc R . .
H8a H 0.1710 0.0099 0.3125 0.027 Uiso 1 1 calc R . .
H8b H 0.2110 0.0430 0.3750 0.027 Uiso 1 1 calc R . .
H9a H 0.0445 0.1108 0.2827 0.039 Uiso 1 1 calc R . .
H9b H -0.0250 0.0665 0.3282 0.039 Uiso 1 1 calc R . .

loop_
_atom_site_aniso_label
_atom_site_aniso_U_11
_atom_site_aniso_U_22
_atom_site_aniso_U_33
_atom_site_aniso_U_23
_atom_site_aniso_U_13
_atom_site_aniso_U_12
V1 0.0103(3) 0.0185(4) 0.0179(4) -0.0044(3) 0.0017(3) -0.0010(3)
V2 0.0091(3) 0.0145(3) 0.0220(4) -0.0026(3) 0.0018(3) 0.0011(3)
V3 0.0119(3) 0.0142(3) 0.0152(3) -0.0001(3) 0.0001(3) 0.0027(3)
V4 0.0135(3) 0.0131(3) 0.0139(3) -0.0002(3) -0.0009(3) 0.0000(3)
V5 0.0119(3) 0.0143(3) 0.0142(3) -0.0006(3) -0.0007(3) 0.0003(3)
V6 0.0119(3) 0.0198(4) 0.0146(3) -0.0022(3) 0.0014(3) 0.0001(3)
S1 0.0097(4) 0.0150(5) 0.0168(5) -0.0005(4) 0.0007(4) 0.0015(4)
S2 0.0115(5) 0.0349(7) 0.0236(6) -0.0045(5) 0.0057(4) -0.0033(5)
Na1 0.0511(15) 0.0529(15) 0.0414(13) -0.0009(12) 0.0059(11) -0.0048(12)
O1 0.0165(16) 0.044(2) 0.038(2) 0.0095(18) 0.0137(15) 0.0034(15)
O2 0.0186(15) 0.0171(15) 0.0175(15) -0.0027(13) -0.0050(12) 0.0038(12)
O3 0.0173(15) 0.0157(15) 0.0174(15) -0.0041(12) -0.0064(12) 0.0007(12)
O4 0.0208(15) 0.0131(14) 0.0218(16) -0.0004(13) -0.0051(12) 0.0021(12)
O5 0.0131(14) 0.0281(17) 0.0231(16) -0.0034(14) 0.0043(12) 0.0022(13)
O6 0.0089(15) 0.051(2) 0.040(2) -0.0032(19) 0.0024(14) 0.0019(15)
O7 0.036(2) 0.074(3) 0.028(2) 0.012(2) 0.0062(16) -0.010(2)
O8 0.0286(19) 0.042(2) 0.050(2) -0.0249(19) 0.0137(17) -0.0069(17)
O9 0.0265(17) 0.0300(19) 0.0247(17) -0.0147(15) 0.0032(14) -0.0016(15)
O10 0.0194(16) 0.0212(17) 0.049(2) 0.0002(16) 0.0051(15) 0.0075(14)
O11 0.0223(16) 0.0250(17) 0.0257(17) 0.0007(15) -0.0039(13) 0.0063(14)
O12 0.0260(17) 0.0219(17) 0.0285(17) -0.0013(15) -0.0053(14) -0.0076(14)
O13 0.0246(17) 0.0173(16) 0.0288(17) 0.0033(14) 0.0009(13) -0.0002(13)
O14 0.0230(17) 0.039(2) 0.0186(16) -0.0001(15) 0.0032(13) 0.0031(15)
O15 0.0163(15) 0.0232(17) 0.0251(16) -0.0051(14) 0.0015(12) 0.0048(13)
O16 0.0100(14) 0.0208(15) 0.0260(16) -0.0022(14) -0.0016(12) 0.0033(12)
O17 0.0266(16) 0.0184(15) 0.0145(14) -0.0011(13) 0.0042(12) 0.0057(13)
O18 0.0283(17) 0.0180(16) 0.0171(15) -0.0005(13) 0.0053(13) 0.0059(13)
O19 0.0128(15) 0.0211(16) 0.0359(18) 0.0007(15) 0.0016(13) -0.0029(13)
O20 0.0161(15) 0.0276(17) 0.0269(17) -0.0004(15) 0.0039(13) -0.0071(13)
O21 0.0193(15) 0.0239(16) 0.0127(14) -0.0017(13) -0.0014(12) -0.0061(13)
O22 0.0114(14) 0.0182(15) 0.0255(16) 0.0021(13) -0.0027(12) 0.0005(12)
O23 0.0117(13) 0.0232(16) 0.0192(15) -0.0060(13) 0.0033(11) 0.0007(12)
O24 0.0103(13) 0.0196(15) 0.0204(15) -0.0021(13) 0.0013(11) 0.0004(12)
O25 0.0105(14) 0.0217(16) 0.0218(15) -0.0017(13) 0.0023(12) -0.0020(12)
O26 0.0179(15) 0.0200(16) 0.0200(15) -0.0018(13) 0.0013(12) -0.0039(13)
O27 0.0096(13) 0.0185(15) 0.0185(15) -0.0036(12) 0.0042(11) -0.0002(11)
O28 0.0161(14) 0.0162(15) 0.0150(14) -0.0039(12) -0.0002(11) 0.0022(12)
O29 0.0126(13) 0.0206(15) 0.0121(13) 0.0001(12) 0.0024(11) 0.0028(12)
O1w1 0.173(9) 0.239(11) 0.154(8) -0.016(7) -0.052(7) 0.098(10)
O1w2 0.173(9) 0.239(11) 0.154(8) -0.016(7) -0.052(7) 0.098(10)
O1w3 0.173(9) 0.239(11) 0.154(8) -0.016(7) -0.052(7) 0.098(10)
O2w 0.0225(18) 0.050(2) 0.042(2) 0.0009(19) 0.0089(16) 0.0014(17)
O3w 0.082(4) 0.063(3) 0.040(2) -0.003(2) 0.019(2) -0.017(3)
O4w 0.107(5) 0.055(3) 0.081(4) -0.010(3) -0.002(3) 0.008(3)
O5w 0.059(3) 0.066(3) 0.056(3) -0.008(3) -0.002(2) 0.015(3)
O6w 0.064(3) 0.061(3) 0.101(4) -0.022(3) 0.046(3) -0.027(3)
O7w 0.060(4) 0.141(6) 0.088(4) -0.004(4) 0.026(3) 0.013(4)
O8w 0.125(7) 0.264(13) 0.167(9) -0.100(9) 0.031(6) 0.019(8)
O9w 0.079(4) 0.110(5) 0.068(4) 0.014(4) -0.002(3) -0.019(4)
O10w 0.127(7) 0.376(16) 0.123(7) 0.131(9) -0.047(5) -0.085(9)
O11w 0.032(2) 0.040(2) 0.037(2) -0.0009(18) 0.0067(16) 0.0047(17)
O12w 0.048(3) 0.134(5) 0.047(3) -0.003(3) 0.010(2) 0.024(3)
N1 0.023(2) 0.022(2) 0.034(2) 0.0032(18) 0.0121(17) 0.0048(17)
N2 0.029(2) 0.024(2) 0.022(2) -0.0053(17) 0.0023(16) 0.0038(17)
N3 0.033(2) 0.044(3) 0.046(3) 0.002(2) 0.015(2) 0.014(2)
C1 0.0133(19) 0.019(2) 0.019(2) 0.0048(18) 0.0046(16) 0.0041(17)
C2 0.0104(19) 0.021(2) 0.028(2) 0.0008(19) 0.0021(17) 0.0037(17)
C3 0.020(2) 0.023(2) 0.033(3) -0.008(2) 0.0037(19) 0.0025(19)
C4 0.018(2) 0.022(2) 0.0122(19) -0.0013(17) 0.0018(16) 0.0029(18)
C5 0.038(3) 0.029(3) 0.015(2) 0.004(2) 0.007(2) 0.013(2)
C6 0.037(3) 0.043(3) 0.019(2) -0.009(2) -0.002(2) 0.017(3)
C7 0.0126(19) 0.015(2) 0.028(2) -0.0075(19) 0.0076(17) -0.0007(16)
C8 0.015(2) 0.021(2) 0.033(3) -0.006(2) 0.0082(18) -0.0056(18)
C9 0.016(2) 0.047(3) 0.035(3) -0.003(3) 0.009(2) 0.001(2)

loop_
_atom_type_symbol
_atom_type_description
_atom_type_scat_dispersion_real
_atom_type_scat_dispersion_imag
_atom_type_scat_source
C C 0.0033 0.0016 'International Tables Vol C Tables 4.2.6.8 and 6.1.1.4'
H H 0.0000 0.0000 'International Tables Vol C Tables 4.2.6.8 and 6.1.1.4'
N N 0.0061 0.0033 'International Tables Vol C Tables 4.2.6.8 and 6.1.1.4'
O O 0.0106 0.0060 'International Tables Vol C Tables 4.2.6.8 and 6.1.1.4'
Na Na 0.0362 0.0249 'International Tables Vol C Tables 4.2.6.8 and 6.1.1.4'
S S 0.1246 0.1234 'International Tables Vol C Tables 4.2.6.8 and 6.1.1.4'
V V 0.3005 0.5294 'International Tables Vol C Tables 4.2.6.8 and 6.1.1.4'

loop_
_geom_angle_atom_site_label_1
_geom_angle_atom_site_label_2
_geom_angle_atom_site_label_3
_geom_angle
_geom_angle_site_symmetry_1
_geom_angle_site_symmetry_3
_geom_angle_publ_flag
O2 V1 O9 168.4(2) . . ?
O2 V1 O20 77.5(1) . . ?
O2 V1 O24 87.9(1) . . ?
O2 V1 O23 71.1(1) . . ?
O2 V1 O25 83.9(1) . . ?
O9 V1 O20 98.9(2) . . ?
O9 V1 O23 98.2(2) . . ?
O9 V1 O24 103.2(2) . . ?
O9 V1 O25 101.8(2) . . ?
O20 V1 O23 92.6(1) . . ?
O20 V1 O24 88.8(1) . . ?
O20 V1 O25 157.2(1) . . ?
O23 V1 O24 158.1(1) . . ?
O23 V1 O25 94.0(1) . . ?
O24 V1 O25 77.2(1) . . ?
O2 V2 O10 170.8(2) . . ?
O2 V2 O19 79.1(1) . . ?
O2 V2 O23 72.3(1) . . ?
O2 V2 O26 85.7(1) . . ?
O2 V2 O27 83.4(1) . . ?
O10 V2 O19 96.6(2) . . ?
O10 V2 O23 99.9(2) . . ?
O10 V2 O26 102.5(2) . . ?
O10 V2 O27 102.3(2) . . ?
O19 V2 O23 92.0(1) . . ?
O19 V2 O26 89.1(1) . . ?
O19 V2 O27 158.9(1) . . ?
O23 V2 O26 157.3(1) . . ?
O23 V2 O27 93.9(1) . . ?
O26 V2 O27 77.9(1) . . ?
O3 V3 O11 171.4(1) . . ?
O3 V3 O18 78.2(1) . . ?
O3 V3 O22 73.2(1) . . ?
O3 V3 O26 84.9(1) . . ?
O3 V3 O27 86.1(1) . . ?
O11 V3 O18 97.3(2) . . ?
O11 V3 O22 99.7(2) . . ?
O11 V3 O26 102.7(2) . . ?
O11 V3 O27 99.5(2) . . ?
O18 V3 O22 90.9(1) . . ?
O18 V3 O26 91.7(1) . . ?
O18 V3 O27 161.6(1) . . ?
O22 V3 O26 156.9(1) . . ?
O22 V3 O27 93.6(1) . . ?
O26 V3 O27 77.4(1) . . ?
O3 V4 O12 174.2(1) . . ?
O3 V4 O17 79.8(1) . . ?
O3 V4 O22 73.7(1) . . ?
O3 V4 O28 83.8(1) . . ?
O3 V4 O29 84.9(1) . . ?
O12 V4 O17 96.6(2) . . ?
O12 V4 O22 101.9(2) . . ?
O12 V4 O28 100.7(2) . . ?
O12 V4 O29 99.3(2) . . ?
O17 V4 O22 89.8(1) . . ?
O17 V4 O28 89.4(1) . . ?
O17 V4 O29 162.3(1) . . ?
O22 V4 O29 94.4(1) . . ?
O22 V4 O28 157.3(1) . . ?
O28 V4 O29 80.1(1) . . ?
O4 V5 O13 174.8(1) . . ?
O4 V5 O16 78.1(1) . . ?
O4 V5 O21 75.3(1) . . ?
O4 V5 O28 84.1(1) . . ?
O4 V5 O29 85.2(1) . . ?
O13 V5 O16 98.3(2) . . ?
O13 V5 O21 101.2(2) . . ?
O13 V5 O28 99.7(1) . . ?
O13 V5 O29 98.9(1) . . ?
O16 V5 O21 91.1(1) . . ?
O16 V5 O28 90.7(1) . . ?
O16 V5 O29 161.5(1) . . ?
O21 V5 O28 158.5(1) . . ?
O21 V5 O29 92.4(1) . . ?
O28 V5 O29 79.6(1) . . ?
O4 V6 O14 171.4(2) . . ?
O4 V6 O15 77.8(1) . . ?
O4 V6 O24 81.7(1) . . ?
O4 V6 O21 71.3(1) . . ?
O4 V6 O25 83.5(1) . . ?
O14 V6 O15 98.4(2) . . ?
O14 V6 O21 101.1(2) . . ?
O14 V6 O24 106.2(2) . . ?
O14 V6 O25 101.3(2) . . ?
O15 V6 O21 89.7(1) . . ?
O15 V6 O24 89.9(1) . . ?
O15 V6 O25 158.9(1) . . ?
O21 V6 O24 152.4(1) . . ?
O21 V6 O25 93.8(1) . . ?
O24 V6 O25 77.5(1) . . ?
O1 S1 O2 109.4(2) . . ?
O1 S1 O3 111.5(2) . . ?
O1 S1 O4 111.9(2) . . ?
O2 S1 O3 107.3(2) . . ?
O2 S1 O4 108.4(2) . . ?
O3 S1 O4 108.3(2) . . ?
O5 S2 O7 108.3(2) . . ?
O5 S2 O6 108.1(2) . . ?
O5 S2 O8 108.5(2) . . ?
O6 S2 O7 111.3(2) . . ?
O6 S2 O8 109.8(2) . . ?
O7 S2 O8 110.8(3) . . ?
O3w Na1 O4w 90.8(2) . . ?
O3w Na1 O5w 98.8(2) . . ?
O3w Na1 O6w 88.4(2) . . ?
O3w Na1 O11 84.0(2) . 4_565 ?
O3w Na1 O14 177.8(2) . . ?
O4w Na1 O5w 162.1(2) . . ?
O4w Na1 O6w 118.6(2) . . ?
O4w Na1 O11 79.8(2) . 4_565 ?
O4w Na1 O14 87.1(2) . . ?
O5w Na1 O6w 77.1(2) . . ?
O5w Na1 O11 86.1(2) . 4_565 ?
O5w Na1 O14 83.2(2) . . ?
O6w Na1 O11 160.2(2) 4_565 . ?
O6w Na1 O14 93.0(1) . . ?
O11 Na1 O14 95.3(1) 4_565 . ?
S1 O2 V2 133.8(2) . . ?
S1 O2 V1 131.9(2) . . ?
V2 O2 V1 94.0(1) . . ?
S1 O3 V4 133.2(2) . . ?
S1 O3 V3 131.4(2) . . ?
V4 O3 V3 91.8(1) . . ?
S1 O4 V5 133.8(2) . . ?
S1 O4 V6 131.7(2) . . ?
V5 O4 V6 89.5(1) . . ?
V3 O11 Na1 148.3(2) . 4_666 ?
V6 O14 Na1 129.0(2) . . ?
C1 O15 V6 134.5(3) . . ?
C1 O16 V5 131.4(3) . . ?
C4 O17 V4 133.8(3) . . ?
C4 O18 V3 133.3(3) . . ?
C7 O19 V2 133.2(3) . . ?
C7 O20 V1 133.8(3) . . ?
V6 O21 V5 118.4(2) . . ?
V4 O22 V3 115.8(1) . . ?
V2 O23 V1 115.2(1) . . ?
V6 O24 V1 103.4(1) . . ?
V1 O25 V6 101.9(1) . . ?
V2 O26 V3 102.7(1) . . ?
V2 O27 V3 101.7(1) . . ?
V4 O28 V5 100.1(1) . . ?
V4 O29 V5 100.1(1) . . ?
O15 C1 O16 126.5(4) . . ?
O15 C1 C2 116.0(4) . . ?
O16 C1 C2 117.4(4) . . ?
C3 C2 C1 113.6(4) . . ?
N1 C3 C2 110.3(4) . . ?
O17 C4 O18 124.9(4) . . ?
O17 C4 C5 118.0(4) . . ?
O18 C4 C5 117.1(4) . . ?
C6 C5 C4 115.2(4) . . ?
N2 C6 C5 113.1(4) . . ?
O20 C7 O19 125.5(4) . . ?
O20 C7 C8 117.3(4) . . ?
O19 C7 C8 117.2(4) . . ?
C9 C8 C7 113.6(4) . . ?
N3 C9 C8 111.5(4) . . ?

loop_
_geom_bond_atom_site_label_1
_geom_bond_atom_site_label_2
_geom_bond_distance
_geom_bond_site_symmetry_2
_geom_bond_publ_flag
V1 O2 2.339(3) . ?
V1 O9 1.601(3) . ?
V1 O20 2.030(3) . ?
V1 O23 2.037(3) . ?
V1 O24 1.966(3) . ?
V1 O25 1.978(3) . ?
V2 O2 2.317(3) . ?
V2 O10 1.599(3) . ?
V2 O19 2.037(3) . ?
V2 O23 1.997(3) . ?
V2 O26 1.973(3) . ?
V2 O27 1.995(3) . ?
V3 O3 2.348(3) . ?
V3 O11 1.597(3) . ?
V3 O18 2.028(3) . ?
V3 O22 1.994(3) . ?
V3 O26 1.990(3) . ?
V3 O27 1.997(3) . ?
V4 O3 2.336(3) . ?
V4 O12 1.601(3) . ?
V4 O17 2.026(3) . ?
V4 O22 1.979(3) . ?
V4 O28 1.996(3) . ?
V4 O29 1.992(3) . ?
V5 O4 2.315(3) . ?
V5 O13 1.604(3) . ?
V5 O16 2.040(3) . ?
V5 O21 1.971(3) . ?
V5 O28 2.001(3) . ?
V5 O29 2.007(3) . ?
V6 O4 2.489(3) . ?
V6 O14 1.607(3) . ?
V6 O15 2.012(3) . ?
V6 O21 1.969(3) . ?
V6 O24 1.948(3) . ?
V6 O25 1.978(3) . ?
S1 O1 1.451(3) . ?
S1 O2 1.474(3) . ?
S1 O4 1.475(3) . ?
S1 O3 1.486(3) . ?
S2 O8 1.467(4) . ?
S2 O6 1.468(3) . ?
S2 O7 1.475(4) . ?
S2 O5 1.498(3) . ?
Na1 O11 2.417(4) 4_565 ?
Na1 O14 2.484(4) . ?
Na1 O3w 2.397(5) . ?
Na1 O4w 2.437(6) . ?
Na1 O5w 2.380(5) . ?
Na1 O6w 2.701(6) . ?
O15 C1 1.249(5) . ?
O16 C1 1.272(5) . ?
O17 C4 1.261(5) . ?
O18 C4 1.265(5) . ?
O19 C7 1.259(5) . ?
O20 C7 1.257(5) . ?
N1 C3 1.479(6) . ?
N2 C6 1.474(6) . ?
N3 C9 1.488(7) . ?
C1 C2 1.515(5) . ?
C2 C3 1.502(6) . ?
C4 C5 1.502(6) . ?
C5 C6 1.501(7) . ?
C7 C8 1.513(6) . ?
C8 C9 1.511(6) . ?
